data_4108354
loop_
_publ_author_name
'J. Brian Hewgley'
'Shannon S. Stahl'
'Marisa C. Kozlowski'

_publ_section_title
;
 Mechanistic Study of Asymmetric Oxidative Biaryl Coupling: Evidence for
 Self-Processing of the Copper Catalyst to Achieve Control of Oxidase vs
 Oxygenase Activity
;
_journal_name_full 'Journal of the American Chemical Society'
_journal_page_first 12232
_journal_page_last 12233
_journal_paper_doi 10.1021/ja804570b
_journal_volume 130
_journal_year 2008
_chemical_formula_sum 'C25 H18 Cl2 O10'
_chemical_formula_weight 549.29
_space_group_IT_number 2
_symmetry_cell_setting triclinic
_symmetry_Int_Tables_number 2
_symmetry_space_group_name_Hall '-P 1'
_symmetry_space_group_name_H-M 'P -1'
_atom_sites_solution_hydrogens geom
_atom_sites_solution_primary direct
_audit_creation_method SHELXL-97
_cell_angle_alpha 84.172(3)
_cell_angle_beta 83.812(3)
_cell_angle_gamma 79.439(3)
_cell_formula_units_Z 2
_cell_length_a 7.1311(4)
_cell_length_b 12.5109(7)
_cell_length_c 13.6583(8)
_cell_measurement_temperature 143(1)
_cell_volume 1186.75(12)
_computing_data_collection 'CrystalClear (Rigaku, 1999)'
_computing_data_reduction 'CrystalClear (Rigaku, 1999)'
_computing_structure_refinement 'SHELXL-97 (Sheldrick, 1997)'
_computing_structure_solution 'SIR97 (Altomare, 1999)'
_diffrn_ambient_temperature 143(1)
_diffrn_measured_fraction_theta_full 0.991
_diffrn_measured_fraction_theta_max 0.991
_diffrn_measurement_device 'CCD Area Detector'
_diffrn_measurement_device_type 'Rigaku Mercury'
_diffrn_measurement_method 'phi and omega rotations'
_diffrn_radiation_monochromator graphite
_diffrn_radiation_source 'rotating anode'
_diffrn_radiation_type MoK\a
_diffrn_radiation_wavelength 0.71069
_diffrn_reflns_av_R_equivalents 0.0170
_diffrn_reflns_av_sigmaI/netI 0.0216
_diffrn_reflns_limit_h_max 8
_diffrn_reflns_limit_h_min -8
_diffrn_reflns_limit_k_max 15
_diffrn_reflns_limit_k_min -15
_diffrn_reflns_limit_l_max 16
_diffrn_reflns_limit_l_min -16
_diffrn_reflns_number 11133
_diffrn_reflns_theta_full 25.34
_diffrn_reflns_theta_max 25.34
_diffrn_reflns_theta_min 2.92
_exptl_absorpt_coefficient_mu 0.334
_exptl_absorpt_correction_T_max 1.0000
_exptl_absorpt_correction_T_min 0.8346
_exptl_absorpt_correction_type multi-scan
_exptl_absorpt_process_details
;  Shape and scale corrections using equivalent reflections.
    Shape function based on spherical harmonics.
    Highest even and odd order for spherical harmonics:  4  and  3
    Laue group:  mmm
    Friedel opposites are equivalent.
;
_exptl_crystal_density_diffrn 1.537
_exptl_crystal_F_000 564
_exptl_crystal_size_max 0.32
_exptl_crystal_size_mid 0.30
_exptl_crystal_size_min 0.15
_refine_diff_density_max 0.782
_refine_diff_density_min -0.625
_refine_diff_density_rms 0.071
_refine_ls_extinction_method none
_refine_ls_goodness_of_fit_ref 1.061
_refine_ls_hydrogen_treatment constr
_refine_ls_matrix_type full
_refine_ls_number_parameters 339
_refine_ls_number_reflns 4310
_refine_ls_number_restraints 0
_refine_ls_restrained_S_all 1.061
_refine_ls_R_factor_all 0.0618
_refine_ls_R_factor_gt 0.0564
_refine_ls_shift/su_max 0.000
_refine_ls_shift/su_mean 0.000
_refine_ls_structure_factor_coef Fsqd
_refine_ls_weighting_details 'calc w=1/[\s^2^(Fo^2^)+(0.0922P)^2^+1.1736P] where P=(Fo^2^+2Fc^2^)/3'
_refine_ls_weighting_scheme calc
_refine_ls_wR_factor_gt 0.1585
_refine_ls_wR_factor_ref 0.1645
_reflns_number_gt 3777
_reflns_number_total 4310
_reflns_threshold_expression >2sigma(I)
_cod_data_source_file ja804570b_si_003.cif
_cod_data_source_block shelxl
_cod_original_sg_symbol_H-M 'P -1 '
_cod_database_code 4108354

loop_
_symmetry_equiv_pos_as_xyz
'x, y, z'
'-x, -y, -z'

loop_
_atom_site_label
_atom_site_type_symbol
_atom_site_fract_x
_atom_site_fract_y
_atom_site_fract_z
_atom_site_U_iso_or_equiv
_atom_site_adp_type
_atom_site_occupancy
_atom_site_symmetry_multiplicity
_atom_site_calc_flag
_atom_site_refinement_flags
C1 C 0.5932(3) 0.48580(19) 0.65646(15) 0.0180(5) Uani 1 1 d .
C2 C 0.6879(3) 0.42142(18) 0.57938(15) 0.0188(5) Uani 1 1 d .
C3 C 0.7755(3) 0.47228(19) 0.49215(15) 0.0214(5) Uani 1 1 d .
C4 C 0.7579(3) 0.59703(19) 0.48153(16) 0.0212(5) Uani 1 1 d .
C5 C 0.6709(3) 0.65875(19) 0.56601(16) 0.0205(5) Uani 1 1 d .
C6 C 0.6727(3) 0.7707(2) 0.56036(17) 0.0262(5) Uani 1 1 d .
H6 H 0.7311 0.8045 0.5045 0.035 Uiso 1 1 calc R
C7 C 0.5879(4) 0.8311(2) 0.63756(18) 0.0287(5) Uani 1 1 d .
H7 H 0.5901 0.9055 0.6344 0.038 Uiso 1 1 calc R
C8 C 0.4995(3) 0.7799(2) 0.71967(17) 0.0263(5) Uani 1 1 d .
H8 H 0.4390 0.8207 0.7710 0.035 Uiso 1 1 calc R
C9 C 0.4998(3) 0.66889(19) 0.72650(16) 0.0232(5) Uani 1 1 d .
H9 H 0.4415 0.6358 0.7828 0.031 Uiso 1 1 calc R
C10 C 0.5869(3) 0.60586(18) 0.64971(15) 0.0177(4) Uani 1 1 d .
C11 C 0.6952(3) 0.30214(19) 0.59230(16) 0.0223(5) Uani 1 1 d .
C12 C 0.7937(5) 0.1322(2) 0.5279(2) 0.0403(7) Uani 1 1 d .
H12A H 0.8417 0.1020 0.5897 0.060 Uiso 1 1 calc R
H12B H 0.8752 0.0992 0.4746 0.060 Uiso 1 1 calc R
H12C H 0.6662 0.1181 0.5265 0.060 Uiso 1 1 calc R
O1 O 0.5103(3) 0.44124(16) 0.73723(14) 0.0379(5) Uani 1 1 d .
H1 H 0.5269 0.3749 0.7349 0.057 Uiso 1 1 calc R
O2 O 0.7906(3) 0.24787(14) 0.51750(13) 0.0334(4) Uani 1 1 d .
O3 O 0.6197(3) 0.25360(14) 0.66319(13) 0.0328(4) Uani 1 1 d .
O4 O 0.8658(3) 0.42543(14) 0.42203(12) 0.0339(4) Uani 1 1 d .
O5 O 0.8152(3) 0.64086(14) 0.40335(12) 0.0312(4) Uani 1 1 d .
C1' C 0.9090(3) 0.52403(18) 0.84315(15) 0.0174(4) Uani 1 1 d .
C2' C 0.8247(3) 0.46185(18) 0.92330(15) 0.0173(4) Uani 1 1 d .
C3' C 0.7376(3) 0.51245(18) 1.01058(15) 0.0186(5) Uani 1 1 d .
C4' C 0.7388(3) 0.63426(19) 1.01568(16) 0.0198(5) Uani 1 1 d .
C5' C 0.8209(3) 0.69638(18) 0.92941(16) 0.0194(5) Uani 1 1 d .
C6' C 0.8134(3) 0.8086(2) 0.93218(17) 0.0256(5) Uani 1 1 d .
H6' H 0.7533 0.8434 0.9871 0.034 Uiso 1 1 calc R
C7' C 0.8952(4) 0.8675(2) 0.85344(18) 0.0284(5) Uani 1 1 d .
H7' H 0.8907 0.9420 0.8550 0.038 Uiso 1 1 calc R
C8' C 0.9839(4) 0.8150(2) 0.77219(18) 0.0282(5) Uani 1 1 d .
H8' H 1.0402 0.8546 0.7194 0.037 Uiso 1 1 calc R
C9' C 0.9903(3) 0.7038(2) 0.76819(16) 0.0235(5) Uani 1 1 d .
H9' H 1.0504 0.6697 0.7129 0.031 Uiso 1 1 calc R
C10' C 0.9071(3) 0.64319(18) 0.84660(15) 0.0178(4) Uani 1 1 d .
C11' C 0.8258(3) 0.34559(19) 0.91344(16) 0.0200(5) Uani 1 1 d .
C12' C 0.7264(4) 0.1822(2) 0.9773(2) 0.0376(6) Uani 1 1 d .
H12D H 0.6678 0.1777 0.9181 0.056 Uiso 1 1 calc R
H12E H 0.6532 0.1525 1.0332 0.056 Uiso 1 1 calc R
H12F H 0.8545 0.1415 0.9727 0.056 Uiso 1 1 calc R
O1' O 0.9915(3) 0.47936(16) 0.76271(13) 0.0371(5) Uani 1 1 d .
H1' H 0.9844 0.4143 0.7680 0.056 Uiso 1 1 calc R
O2' O 0.7318(3) 0.29485(14) 0.98900(12) 0.0297(4) Uani 1 1 d .
O3' O 0.9038(3) 0.29584(14) 0.84349(12) 0.0296(4) Uani 1 1 d .
O4' O 0.6632(2) 0.46666(14) 1.08479(11) 0.0279(4) Uani 1 1 d .
O5' O 0.6740(2) 0.67609(14) 1.09190(11) 0.0288(4) Uani 1 1 d .
C13 C 0.7185(4) 0.8633(2) 0.2364(2) 0.0338(6) Uani 1 1 d .
H13A H 0.6452 0.8137 0.2761 0.045 Uiso 1 1 calc R
H13B H 0.8151 0.8206 0.1938 0.045 Uiso 1 1 calc R
Cl1 Cl 0.83001(15) 0.93011(7) 0.31388(7) 0.0654(3) Uani 1 1 d .
Cl2 Cl 0.56590(13) 0.95729(6) 0.16393(6) 0.0559(3) Uani 1 1 d .

loop_
_atom_site_aniso_label
_atom_site_aniso_U_11
_atom_site_aniso_U_22
_atom_site_aniso_U_33
_atom_site_aniso_U_23
_atom_site_aniso_U_13
_atom_site_aniso_U_12
C1 0.0162(10) 0.0261(12) 0.0116(10) -0.0023(8) -0.0004(8) -0.0032(8)
C2 0.0195(10) 0.0218(11) 0.0146(10) -0.0050(9) 0.0002(8) -0.0017(9)
C3 0.0220(11) 0.0273(12) 0.0135(10) -0.0037(9) 0.0013(8) -0.0008(9)
C4 0.0209(11) 0.0262(12) 0.0159(10) -0.0023(9) 0.0010(8) -0.0034(9)
C5 0.0200(10) 0.0244(12) 0.0166(10) -0.0039(9) 0.0000(8) -0.0022(9)
C6 0.0309(12) 0.0253(12) 0.0217(11) -0.0006(9) 0.0019(9) -0.0066(10)
C7 0.0330(13) 0.0226(12) 0.0306(13) -0.0060(10) -0.0012(10) -0.0036(10)
C8 0.0291(12) 0.0259(12) 0.0232(12) -0.0098(9) 0.0013(9) -0.0010(10)
C9 0.0230(11) 0.0273(12) 0.0181(11) -0.0034(9) 0.0024(9) -0.0033(9)
C10 0.0162(10) 0.0232(11) 0.0138(10) -0.0048(8) -0.0002(8) -0.0028(8)
C11 0.0229(11) 0.0252(12) 0.0185(11) -0.0045(9) -0.0015(9) -0.0020(9)
C12 0.0581(18) 0.0246(13) 0.0374(15) -0.0108(11) -0.0066(13) 0.0011(12)
O1 0.0430(11) 0.0385(11) 0.0318(10) -0.0036(8) 0.0009(8) -0.0078(9)
O2 0.0499(11) 0.0224(9) 0.0251(9) -0.0086(7) 0.0058(8) -0.0006(8)
O3 0.0440(10) 0.0240(9) 0.0286(9) -0.0029(7) 0.0084(8) -0.0078(8)
O4 0.0497(11) 0.0284(9) 0.0183(8) -0.0063(7) 0.0143(8) -0.0008(8)
O5 0.0422(10) 0.0315(10) 0.0176(8) -0.0015(7) 0.0094(7) -0.0076(8)
C1' 0.0144(10) 0.0248(11) 0.0125(10) -0.0057(8) -0.0008(8) -0.0001(8)
C2' 0.0161(10) 0.0216(11) 0.0140(10) -0.0031(8) -0.0006(8) -0.0024(8)
C3' 0.0167(10) 0.0254(12) 0.0135(10) -0.0029(9) 0.0006(8) -0.0033(9)
C4' 0.0188(10) 0.0241(12) 0.0156(10) -0.0051(9) 0.0007(8) -0.0006(9)
C5' 0.0192(10) 0.0227(11) 0.0157(10) -0.0025(9) -0.0007(8) -0.0024(9)
C6' 0.0288(12) 0.0248(12) 0.0229(11) -0.0082(9) 0.0009(9) -0.0024(10)
C7' 0.0341(13) 0.0223(12) 0.0291(13) -0.0023(10) -0.0005(10) -0.0068(10)
C8' 0.0321(12) 0.0278(13) 0.0244(12) 0.0009(10) 0.0010(10) -0.0086(10)
C9' 0.0241(11) 0.0275(12) 0.0184(11) -0.0036(9) 0.0033(8) -0.0054(9)
C10' 0.0156(10) 0.0230(11) 0.0145(10) -0.0028(8) -0.0017(8) -0.0020(8)
C11' 0.0175(10) 0.0252(12) 0.0173(10) -0.0046(9) -0.0013(8) -0.0022(9)
C12' 0.0495(16) 0.0267(14) 0.0399(15) -0.0092(11) 0.0066(12) -0.0179(12)
O1' 0.0408(10) 0.0381(11) 0.0310(10) -0.0068(8) 0.0004(8) -0.0034(9)
O2' 0.0395(10) 0.0247(9) 0.0267(9) -0.0075(7) 0.0090(7) -0.0144(7)
O3' 0.0383(10) 0.0244(9) 0.0247(9) -0.0089(7) 0.0075(7) -0.0043(7)
O4' 0.0388(10) 0.0270(9) 0.0162(8) -0.0041(7) 0.0101(7) -0.0074(7)
O5' 0.0393(10) 0.0283(9) 0.0169(8) -0.0083(7) 0.0083(7) -0.0033(7)
C13 0.0373(14) 0.0234(13) 0.0399(14) -0.0058(11) 0.0022(11) -0.0047(10)
Cl1 0.0928(7) 0.0473(5) 0.0693(6) 0.0121(4) -0.0439(5) -0.0346(5)
Cl2 0.0776(6) 0.0304(4) 0.0627(5) -0.0152(3) -0.0330(4) 0.0044(4)

loop_
_atom_type_symbol
_atom_type_description
_atom_type_scat_dispersion_real
_atom_type_scat_dispersion_imag
_atom_type_scat_source
C C 0.0033 0.0016 'International Tables Vol C Tables 4.2.6.8 and 6.1.1.4'
H H 0.0000 0.0000 'International Tables Vol C Tables 4.2.6.8 and 6.1.1.4'
O O 0.0106 0.0060 'International Tables Vol C Tables 4.2.6.8 and 6.1.1.4'
Cl Cl 0.1484 0.1585 'International Tables Vol C Tables 4.2.6.8 and 6.1.1.4'

loop_
_geom_angle_atom_site_label_1
_geom_angle_atom_site_label_2
_geom_angle_atom_site_label_3
_geom_angle
O1 C1 C2 121.4(2)
O1 C1 C10 117.26(19)
C2 C1 C10 121.38(19)
C1 C2 C3 120.1(2)
C1 C2 C11 118.69(19)
C3 C2 C11 121.23(19)
O4 C3 C2 126.2(2)
O4 C3 C4 114.99(19)
C2 C3 C4 118.84(18)
O5 C4 C5 122.6(2)
O5 C4 C3 118.63(19)
C5 C4 C3 118.74(19)
C10 C5 C6 121.0(2)
C10 C5 C4 120.2(2)
C6 C5 C4 118.9(2)
C7 C6 C5 120.1(2)
C6 C7 C8 119.3(2)
C9 C8 C7 120.9(2)
C8 C9 C10 120.7(2)
C5 C10 C9 118.0(2)
C5 C10 C1 120.41(19)
C9 C10 C1 121.64(19)
O3 C11 O2 120.4(2)
O3 C11 C2 124.9(2)
O2 C11 C2 114.70(19)
C11 O2 C12 115.2(2)
O1' C1' C2' 121.6(2)
O1' C1' C10' 117.09(19)
C2' C1' C10' 121.35(18)
C1' C2' C3' 120.3(2)
C1' C2' C11' 118.44(18)
C3' C2' C11' 121.20(19)
O4' C3' C2' 126.0(2)
O4' C3' C4' 115.28(18)
C2' C3' C4' 118.66(18)
O5' C4' C5' 122.2(2)
O5' C4' C3' 118.73(19)
C5' C4' C3' 119.11(18)
C10' C5' C6' 120.7(2)
C10' C5' C4' 120.1(2)
C6' C5' C4' 119.13(19)
C7' C6' C5' 120.0(2)
C6' C7' C8' 119.6(2)
C7' C8' C9' 120.9(2)
C8' C9' C10' 120.3(2)
C9' C10' C5' 118.5(2)
C9' C10' C1' 121.23(19)
C5' C10' C1' 120.31(19)
O3' C11' O2' 120.3(2)
O3' C11' C2' 125.0(2)
O2' C11' C2' 114.71(18)
C11' O2' C12' 114.57(18)
Cl1 C13 Cl2 110.85(14)

loop_
_geom_bond_atom_site_label_1
_geom_bond_atom_site_label_2
_geom_bond_distance
C1 O1 1.316(3)
C1 C2 1.426(3)
C1 C10 1.488(3)
C2 C3 1.430(3)
C2 C11 1.477(3)
C3 O4 1.232(3)
C3 C4 1.536(3)
C4 O5 1.215(3)
C4 C5 1.471(3)
C5 C10 1.396(3)
C5 C6 1.397(3)
C6 C7 1.381(3)
C7 C8 1.384(3)
C8 C9 1.382(3)
C9 C10 1.398(3)
C11 O3 1.218(3)
C11 O2 1.338(3)
C12 O2 1.436(3)
C1' O1' 1.315(3)
C1' C2' 1.422(3)
C1' C10' 1.494(3)
C2' C3' 1.434(3)
C2' C11' 1.473(3)
C3' O4' 1.231(3)
C3' C4' 1.534(3)
C4' O5' 1.221(3)
C4' C5' 1.472(3)
C5' C10' 1.398(3)
C5' C6' 1.399(3)
C6' C7' 1.379(3)
C7' C8' 1.381(3)
C8' C9' 1.390(3)
C9' C10' 1.391(3)
C11' O3' 1.220(3)
C11' O2' 1.338(3)
C12' O2' 1.442(3)
C13 Cl1 1.748(3)
C13 Cl2 1.754(3)

loop_
_geom_hbond_atom_site_label_D
_geom_hbond_atom_site_label_H
_geom_hbond_atom_site_label_A
_geom_hbond_distance_DH
_geom_hbond_distance_HA
_geom_hbond_distance_DA
_geom_hbond_angle_DHA
O1 H1 O3 0.82 1.87 2.604(3) 148.6
O1' H1' O3' 0.82 1.86 2.597(3) 148.7
